data_2012185
loop_
_publ_author_name
'Woodward, Jonathan D.'
'Backov, R\'enal'
'Abboud, Khalil A.'
'Talham, Daniel R.'

_publ_section_title
;
 [Ni(terpy)(H~2~O)]-<i>trans</i>-[Ni-(\m-CN)~2~-(CN)~2~]~<i>n~</i>, a
 one-dimensional linear tetracyanonickelate chain
;
_journal_issue 9
_journal_name_full 'Acta Crystallographica Section C'
_journal_page_first 1027
_journal_page_last 1029
_journal_paper_doi 10.1107/S0108270101009234
_journal_volume 57
_journal_year 2001
_chemical_formula_iupac '[Ni2 (CN)4 (C15 H11 N3 )(H2 O)] '
_chemical_formula_moiety 'C19 H13 N7 Ni2 O'
_chemical_formula_sum 'C19 H13 N7 Ni2 O'
_chemical_formula_weight 236.39
_chemical_name_systematic
;
  ?
;
_space_group_IT_number 15
_symmetry_cell_setting monoclinic
_symmetry_space_group_name_Hall '-C 2yc'
_symmetry_space_group_name_H-M 'C 1 2/c 1'
_audit_creation_method SHELXTL
_cell_angle_alpha 90.00
_cell_angle_beta 97.0760(10)
_cell_angle_gamma 90.00
_cell_formula_units_Z 8
_cell_length_a 15.5712(8)
_cell_length_b 11.5546(6)
_cell_length_c 11.2428(6)
_cell_measurement_reflns_used 2835
_cell_measurement_temperature 173(2)
_cell_measurement_theta_max 27.5
_cell_measurement_theta_min 2.5
_cell_volume 2007.39(18)
_computing_cell_refinement 'SMART & SAINT (Bruker 1998)'
_computing_data_reduction 'SHELXTL (Bruker 1998)'
_computing_molecular_graphics SHELXTL
_computing_publication_material SHELXTL
_computing_structure_refinement SHELXTL
_computing_structure_solution SHELXTL
_diffrn_ambient_temperature 173(2)
_diffrn_measured_fraction_theta_full .998
_diffrn_measured_fraction_theta_max .998
_diffrn_measurement_device_type 'SMART CCD area detector'
_diffrn_measurement_method 'omega scans'
_diffrn_radiation_monochromator graphite
_diffrn_radiation_source 'normal-focus sealed tube'
_diffrn_radiation_type MoK\a
_diffrn_radiation_wavelength .71073
_diffrn_reflns_av_R_equivalents .0294
_diffrn_reflns_av_sigmaI/netI .0297
_diffrn_reflns_limit_h_max 20
_diffrn_reflns_limit_h_min -20
_diffrn_reflns_limit_k_max 12
_diffrn_reflns_limit_k_min -15
_diffrn_reflns_limit_l_max 14
_diffrn_reflns_limit_l_min -12
_diffrn_reflns_number 6721
_diffrn_reflns_theta_full 27.49
_diffrn_reflns_theta_max 27.49
_diffrn_reflns_theta_min 2.20
_exptl_absorpt_coefficient_mu 1.900
_exptl_absorpt_correction_T_max .8711
_exptl_absorpt_correction_T_min .7256
_exptl_absorpt_correction_type integration
_exptl_absorpt_process_details 'based on measured indexed crystal faces, SHELXTL'
_exptl_crystal_colour gray
_exptl_crystal_density_diffrn 1.564
_exptl_crystal_density_method 'not measured'
_exptl_crystal_description needles
_exptl_crystal_F_000 960
_exptl_crystal_size_max .17
_exptl_crystal_size_mid .09
_exptl_crystal_size_min .09
_refine_diff_density_max .290
_refine_diff_density_min -.318
_refine_ls_extinction_method none
_refine_ls_goodness_of_fit_ref 1.074
_refine_ls_hydrogen_treatment mixed
_refine_ls_matrix_type full
_refine_ls_number_parameters 140
_refine_ls_number_reflns 2307
_refine_ls_number_restraints 0
_refine_ls_restrained_S_all 1.074
_refine_ls_R_factor_all .0549
_refine_ls_R_factor_gt .0309
_refine_ls_shift/su_max <0.001
_refine_ls_shift/su_mean .000
_refine_ls_structure_factor_coef Fsqd
_refine_ls_weighting_details 'calc w=1/[\s^2^(Fo^2^)+(0.0211P)^2^+2.9223P] where P=(Fo^2^+2Fc^2^)/3'
_refine_ls_weighting_scheme calc
_refine_ls_wR_factor_ref .0721
_reflns_number_gt 1602
_reflns_number_total 2307
_reflns_threshold_expression I>2\s(I)
_cod_data_source_file da1188.cif
_cod_data_source_block I
_cod_depositor_comments
;
The following automatic conversions were performed:
'_symmetry_cell_setting' value 'Monoclinic' changed to 'monoclinic'
according to '/home/saulius/struct/CIF-dictionaries/cif_core.dic'
dictionary named 'cif_core.dic' version 2.4.1 from 2010-06-29.

Automatic conversion script
Id: cif_fix_enum 1527 2010-12-29 10:47:43Z saulius 

The following automatic conversions were performed:

'_symmetry_cell_setting' value 'Monoclinic' changed to 'monoclinic'
according to /home/saulius/struct/CIF-dictionaries/cif_core.dic
dictionary named 'cif_core.dic' version 2.4.1 from 2010-06-29.

Automatic conversion script
Id: cif_fix_values 1715 2011-07-08 13:25:40Z adriana 
;
_cod_original_cell_volume 2007.4(2)
_cod_original_sg_symbol_H-M 'C 2/c'
_cod_database_code 2012185
_cod_database_fobs_code 2012185

loop_
_symmetry_equiv_pos_as_xyz
'x, y, z'
'-x, y, -z+1/2'
'x+1/2, y+1/2, z'
'-x+1/2, y+1/2, -z+1/2'
'-x, -y, -z'
'x, -y, z-1/2'
'-x+1/2, -y+1/2, -z'
'x+1/2, -y+1/2, z-1/2'

loop_
_atom_site_label
_atom_site_fract_x
_atom_site_fract_y
_atom_site_fract_z
_atom_site_U_iso_or_equiv
_atom_site_adp_type
_atom_site_calc_flag
_atom_site_refinement_flags
_atom_site_occupancy
_atom_site_disorder_assembly
_atom_site_disorder_group
_atom_site_type_symbol
Ni1 .7500 .2500 .0000 .02335(12) Uani d S 1 . . Ni
C1 .81308(16) .1397(2) .0950(2) .0315(6) Uani d . 1 . . C
N1 .85152(17) .0713(2) .1529(2) .0531(7) Uani d . 1 . . N
C2 .66616(14) .2547(2) .1047(2) .0268(5) Uani d . 1 . . C
N2 .61120(12) .25587(19) .16389(19) .0310(5) Uani d . 1 . . N
Ni2 .5000 .25378(4) .2500 .02138(12) Uani d S 1 . . Ni
O1 .5000 .4305(3) .2500 .0764(12) Uani d S 1 . . O
H1 .451(2) .483(3) .224(3) .086(12) Uiso d . 1 . . H
N3 .5000 .0800(2) .2500 .0240(6) Uani d S 1 . . N
N4 .42238(12) .21546(18) .08575(17) .0260(4) Uani d . 1 . . N
C3 .38415(16) .2909(3) .0051(2) .0343(6) Uani d . 1 . . C
H3 .3951 .3712 .0171 .041 Uiso calc R 1 . . H
C4 .32910(16) .2558(3) -.0951(2) .0408(7) Uani d . 1 . . C
H4 .3031 .3111 -.1509 .049 Uiso calc R 1 . . H
C5 .31294(17) .1395(3) -.1120(2) .0421(7) Uani d . 1 . . C
H5 .2748 .1135 -.1791 .051 Uiso calc R 1 . . H
C6 .35260(16) .0610(3) -.0307(2) .0373(6) Uani d . 1 . . C
H6 .3425 -.0196 -.0417 .045 Uiso calc R 1 . . H
C7 .40754(15) .1010(2) .0675(2) .0274(5) Uani d . 1 . . C
C8 .45393(14) .0233(2) .1599(2) .0260(5) Uani d . 1 . . C
C9 .45264(16) -.0971(2) .1575(2) .0330(6) Uani d . 1 . . C
H9 .4199 -.1375 .0937 .040 Uiso calc R 1 . . H
C10 .5000 -.1566(3) .2500 .0374(9) Uani d S 1 . . C
H10 .5000 -.2388 .2500 .045 Uiso calc SR 1 . . H

loop_
_atom_site_aniso_label
_atom_site_aniso_U_11
_atom_site_aniso_U_22
_atom_site_aniso_U_33
_atom_site_aniso_U_12
_atom_site_aniso_U_13
_atom_site_aniso_U_23
Ni1 .01807(19) .0288(2) .0244(2) -.00027(18) .00744(15) .00074(19)
C1 .0272(12) .0348(15) .0331(13) -.0014(11) .0056(10) -.0003(12)
N1 .0521(15) .0480(17) .0575(16) .0115(13) .0005(13) .0088(13)
C2 .0221(10) .0326(13) .0258(11) -.0024(11) .0035(9) -.0030(11)
N2 .0231(9) .0430(13) .0279(10) -.0015(10) .0075(8) .0015(10)
Ni2 .01729(19) .0258(2) .0220(2) .000 .00623(14) .000
O1 .0416(19) .0340(19) .146(4) .000 -.019(2) .000
N3 .0180(13) .0281(16) .0268(14) .000 .0058(11) .000
N4 .0226(9) .0338(12) .0228(10) .0008(8) .0069(8) .0002(8)
C3 .0319(13) .0419(16) .0297(13) .0045(12) .0067(11) .0039(12)
C4 .0348(13) .059(2) .0281(13) .0120(14) .0011(10) .0066(13)
C5 .0322(14) .065(2) .0274(14) .0027(14) -.0027(11) -.0057(14)
C6 .0320(13) .0462(17) .0335(14) -.0039(12) .0029(11) -.0089(12)
C7 .0225(11) .0355(14) .0252(12) -.0005(10) .0074(9) -.0032(10)
C8 .0211(11) .0309(14) .0272(12) -.0009(10) .0077(9) -.0030(10)
C9 .0305(12) .0335(14) .0356(14) -.0048(11) .0073(11) -.0059(11)
C10 .038(2) .026(2) .051(2) .000 .0155(18) .000

loop_
_atom_type_symbol
_atom_type_description
_atom_type_scat_dispersion_real
_atom_type_scat_dispersion_imag
_atom_type_scat_source
C C .0033 .0016 'International Tables Vol C Tables 4.2.6.8 and 6.1.1.4'
H H .0000 .0000 'International Tables Vol C Tables 4.2.6.8 and 6.1.1.4'
N N .0061 .0033 'International Tables Vol C Tables 4.2.6.8 and 6.1.1.4'
O O .0106 .0060 'International Tables Vol C Tables 4.2.6.8 and 6.1.1.4'
Ni Ni .3393 1.1124 'International Tables Vol C Tables 4.2.6.8 and 6.1.1.4'

loop_
_geom_angle_atom_site_label_1
_geom_angle_atom_site_label_2
_geom_angle_atom_site_label_3
_geom_angle_site_symmetry_1
_geom_angle_site_symmetry_3
_geom_angle
_geom_angle_publ_flag
C2 Ni1 C2 . 7_655 180.00(8) ?
C2 Ni1 C1 . 7_655 88.90(10) yes
C2 Ni1 C1 7_655 7_655 91.10(10) ?
C2 Ni1 C1 . . 91.10(10) yes
C2 Ni1 C1 7_655 . 88.90(10) ?
C1 Ni1 C1 7_655 . 180.00(10) ?
N1 C1 Ni1 . . 179.5(3) yes
N2 C2 Ni1 . . 176.2(2) yes
C2 N2 Ni2 . . 172.2(2) yes
N3 Ni2 O1 . . 180.0 yes
N3 Ni2 N2 . . 90.66(6) yes
O1 Ni2 N2 . . 89.34(6) yes
N3 Ni2 N2 . 2_655 90.66(6) ?
O1 Ni2 N2 . 2_655 89.34(6) ?
N2 Ni2 N2 . 2_655 178.67(13) ?
N3 Ni2 N4 . . 77.97(6) yes
O1 Ni2 N4 . . 102.03(6) yes
N2 Ni2 N4 . . 90.85(7) yes
N2 Ni2 N4 2_655 . 89.43(7) yes
N3 Ni2 N4 . 2_655 77.97(6) ?
O1 Ni2 N4 . 2_655 102.03(6) ?
N2 Ni2 N4 . 2_655 89.43(7) ?
N2 Ni2 N4 2_655 2_655 90.85(7) ?
N4 Ni2 N4 . 2_655 155.95(12) ?
Ni2 O1 H1 . . 128(2) yes
H1 O1 H1 . 2_655 104(4) yes
C8 N3 C8 . 2_655 121.4(3) ?
C8 N3 Ni2 . . 119.30(15) ?
C8 N3 Ni2 2_655 . 119.30(15) ?
C3 N4 C7 . . 118.6(2) ?
C3 N4 Ni2 . . 127.50(19) ?
C7 N4 Ni2 . . 113.80(16) ?
N4 C3 C4 . . 122.4(3) ?
C5 C4 C3 . . 118.7(3) ?
C4 C5 C6 . . 119.5(3) ?
C5 C6 C7 . . 119.3(3) ?
N4 C7 C6 . . 121.5(2) ?
N4 C7 C8 . . 115.0(2) ?
C6 C7 C8 . . 123.5(2) ?
N3 C8 C9 . . 120.6(2) ?
N3 C8 C7 . . 113.7(2) ?
C9 C8 C7 . . 125.7(2) ?
C10 C9 C8 . . 118.5(3) ?
C9 C10 C9 2_655 . 120.3(4) ?

loop_
_geom_bond_atom_site_label_1
_geom_bond_atom_site_label_2
_geom_bond_site_symmetry_2
_geom_bond_distance
_geom_bond_publ_flag
Ni1 C2 . 1.863(2) yes
Ni1 C2 7_655 1.863(2) ?
Ni1 C1 7_655 1.863(3) ?
Ni1 C1 . 1.863(3) yes
C1 N1 . 1.145(3) yes
C2 N2 . 1.147(3) yes
N2 Ni2 . 2.085(2) yes
Ni2 N3 . 2.008(3) yes
Ni2 O1 . 2.041(3) yes
Ni2 N2 2_655 2.085(2) ?
Ni2 N4 . 2.125(2) yes
Ni2 N4 2_655 2.125(2) ?
O1 H1 . 1.00(3) ?
N3 C8 . 1.339(3) ?
N3 C8 2_655 1.339(3) ?
N4 C3 . 1.342(3) ?
N4 C7 . 1.354(3) ?
C3 C4 . 1.389(4) ?
C4 C5 . 1.377(4) ?
C5 C6 . 1.378(4) ?
C6 C7 . 1.390(3) ?
C7 C8 . 1.490(3) ?
C8 C9 . 1.392(4) ?
C9 C10 . 1.382(3) ?
C10 C9 2_655 1.382(3) ?

loop_
_geom_hbond_atom_site_label_D
_geom_hbond_atom_site_label_H
_geom_hbond_atom_site_label_A
_geom_hbond_site_symmetry_A
_geom_hbond_distance_DH
_geom_hbond_distance_HA
_geom_hbond_distance_DA
_geom_hbond_angle_DHA
O1 H1 N1 3_455 1.00(3) 1.94(3) 2.926(3) 171(3)
